data_2017030
loop_
_publ_author_name
'Guo, Lilu'
'Thompson, Charles M.'
'Twamley, Brendan'

_publ_section_title
;Diastereomers (<i>R</i>~C~,<i>S</i>~P~)- and
 (<i>R</i>~C~,<i>R</i>~P~)-<i>S</i>-methyl
 <i>P</i>-(3-azidopropyl)-<i>N</i>-[(1<i>R</i>)-1-phenylethyl]phosphonamidothioate
;
_journal_coeditor_code EM3024
_journal_issue 4
_journal_name_full 'Acta Crystallographica Section C'
_journal_page_first o179
_journal_page_last o182
_journal_paper_doi 10.1107/S0108270109009792
_journal_volume 65
_journal_year 2009
_chemical_formula_iupac 'C12 H19 N4 O P S'
_chemical_formula_moiety 'C12 H19 N4 O P S'
_chemical_formula_sum 'C12 H19 N4 O P S'
_chemical_formula_weight 298.34
_chemical_name_common '4-161 no.2'
_chemical_name_systematic
;
(<i>R</i>~C~<i>R</i>~P~)-<i>S</i>-methyl <i>P</i>-(3-azidopropyl)-\
<i>N</i>-[(1<i>R</i>)-1-phenylethyl]phosphonamidothioate
;
_space_group_IT_number 19
_symmetry_cell_setting orthorhombic
_symmetry_space_group_name_Hall 'P 2ac 2ab'
_symmetry_space_group_name_H-M 'P 21 21 21'
_atom_sites_solution_hydrogens geom
_atom_sites_solution_primary direct
_atom_sites_solution_secondary difmap
_audit_creation_method SHELXL-97
_cell_angle_alpha 90.00
_cell_angle_beta 90.00
_cell_angle_gamma 90.00
_cell_formula_units_Z 4
_cell_length_a 5.4509(3)
_cell_length_b 12.0987(6)
_cell_length_c 22.2882(11)
_cell_measurement_reflns_used 5278
_cell_measurement_temperature 90(2)
_cell_measurement_theta_max 29.43
_cell_measurement_theta_min 2.48
_cell_volume 1469.88(13)
_computing_cell_refinement 'SAINT-Plus (Bruker, 2006)'
_computing_data_collection 'SMART (Bruker, 2006)'
_computing_data_reduction 'SAINT-Plus (Bruker, 2006)'
_computing_molecular_graphics 'XP in SHELXTL (Version 6.14; Sheldrick, 2008)'
_computing_publication_material 'publCIF (Westrip, 2009)'
_computing_structure_refinement 'SHELXL97 (Sheldrick, 2008)'
_computing_structure_solution 'SHELXS97 (Sheldrick, 2008)'
_diffrn_ambient_temperature 90(2)
_diffrn_detector_area_resol_mean 8.3
_diffrn_measured_fraction_theta_full 1.000
_diffrn_measured_fraction_theta_max 1.000
_diffrn_measurement_device_type 'Bruker SMART APEX'
_diffrn_measurement_method '\w scans'
_diffrn_radiation_monochromator graphite
_diffrn_radiation_type MoK\a
_diffrn_radiation_wavelength 0.71073
_diffrn_reflns_av_R_equivalents 0.0744
_diffrn_reflns_av_sigmaI/netI 0.0546
_diffrn_reflns_limit_h_max 7
_diffrn_reflns_limit_h_min -7
_diffrn_reflns_limit_k_max 15
_diffrn_reflns_limit_k_min -15
_diffrn_reflns_limit_l_max 28
_diffrn_reflns_limit_l_min -28
_diffrn_reflns_number 21644
_diffrn_reflns_theta_full 27.50
_diffrn_reflns_theta_max 27.50
_diffrn_reflns_theta_min 1.83
_exptl_absorpt_coefficient_mu 0.327
_exptl_absorpt_correction_T_max 0.9838
_exptl_absorpt_correction_T_min 0.8587
_exptl_absorpt_correction_type multi-scan
_exptl_absorpt_process_details '(SADABS; Bruker, 2007)'
_exptl_crystal_colour colourless
_exptl_crystal_density_diffrn 1.348
_exptl_crystal_density_method 'not measured'
_exptl_crystal_description needle
_exptl_crystal_F_000 632
_exptl_crystal_size_max 0.48
_exptl_crystal_size_mid 0.08
_exptl_crystal_size_min 0.05
_refine_diff_density_max 0.499
_refine_diff_density_min -0.242
_refine_ls_abs_structure_details 'Flack (1983), 1397 Friedel pairs'
_refine_ls_abs_structure_Flack 0.05(10)
_refine_ls_extinction_method none
_refine_ls_goodness_of_fit_ref 1.021
_refine_ls_hydrogen_treatment constr
_refine_ls_matrix_type full
_refine_ls_number_parameters 174
_refine_ls_number_reflns 3372
_refine_ls_number_restraints 0
_refine_ls_restrained_S_all 1.021
_refine_ls_R_factor_all 0.0555
_refine_ls_R_factor_gt 0.0412
_refine_ls_shift/su_max 0.000
_refine_ls_shift/su_mean 0.000
_refine_ls_structure_factor_coef Fsqd
_refine_ls_weighting_details 'calc w=1/[\s^2^(Fo^2^)+(0.0390P)^2^+0.3833P] where P=(Fo^2^+2Fc^2^)/3'
_refine_ls_weighting_scheme calc
_refine_ls_wR_factor_gt 0.0828
_refine_ls_wR_factor_ref 0.0891
_reflns_number_gt 2858
_reflns_number_total 3372
_reflns_threshold_expression I>2\s(I)
_cod_data_source_file em3024.cif
_cod_data_source_block II
_cod_database_code 2017030
_cod_database_fobs_code 2017030

loop_
_symmetry_equiv_pos_as_xyz
'x, y, z'
'-x+1/2, -y, z+1/2'
'-x, y+1/2, -z+1/2'
'x+1/2, -y+1/2, -z'

loop_
_atom_site_type_symbol
_atom_site_label
_atom_site_fract_x
_atom_site_fract_y
_atom_site_fract_z
_atom_site_U_iso_or_equiv
_atom_site_adp_type
_atom_site_calc_flag
_atom_site_refinement_flags
_atom_site_occupancy
_atom_site_disorder_assembly
_atom_site_disorder_group
N N1 0.0783(5) 1.2356(2) 0.03721(12) 0.0307(6) Uani d . 1 . .
P P1 0.66219(12) 0.80546(5) 0.10130(3) 0.01266(14) Uani d . 1 . .
O O1 0.9090(3) 0.75404(14) 0.09660(8) 0.0160(4) Uani d . 1 . .
S S1 0.64234(12) 0.91951(5) 0.17155(3) 0.01595(15) Uani d . 1 . .
N N2 0.0831(4) 1.1555(2) 0.01101(10) 0.0203(5) Uani d . 1 . .
N N3 0.0614(4) 1.0707(2) -0.01905(10) 0.0221(5) Uani d . 1 . .
C C4 0.2864(5) 1.0014(2) -0.02288(12) 0.0182(6) Uani d . 1 . .
H H4A 0.4268 1.0481 -0.0351 0.022 Uiso calc R 1 . .
H H4B 0.2630 0.9438 -0.0539 0.022 Uiso calc R 1 . .
C C5 0.3441(5) 0.9465(2) 0.03690(11) 0.0168(5) Uani d . 1 . .
H H5A 0.2044 0.8992 0.0489 0.020 Uiso calc R 1 . .
H H5B 0.3656 1.0041 0.0680 0.020 Uiso calc R 1 . .
C C6 0.5776(5) 0.8759(2) 0.03332(11) 0.0152(5) Uani d . 1 . .
H H6A 0.7155 0.9242 0.0212 0.018 Uiso calc R 1 . .
H H6B 0.5552 0.8200 0.0013 0.018 Uiso calc R 1 . .
C C7 0.8945(5) 1.0105(2) 0.15251(12) 0.0213(6) Uani d . 1 . .
H H7A 1.0496 0.9700 0.1559 0.032 Uiso calc R 1 . .
H H7B 0.8961 1.0736 0.1801 0.032 Uiso calc R 1 . .
H H7C 0.8741 1.0370 0.1113 0.032 Uiso calc R 1 . .
N N8 0.4418(4) 0.71603(17) 0.11381(9) 0.0137(5) Uani d . 1 . .
H H8 0.2923 0.7351 0.1058 0.012 Uiso d . 1 . .
C C9 0.4559(5) 0.6356(2) 0.16397(11) 0.0152(5) Uani d . 1 . .
H H9 0.6245 0.6030 0.1639 0.018 Uiso calc R 1 . .
C C10 0.2749(5) 0.5425(2) 0.15310(12) 0.0196(6) Uani d . 1 . .
H H10A 0.2895 0.4876 0.1853 0.029 Uiso calc R 1 . .
H H10B 0.3105 0.5074 0.1144 0.029 Uiso calc R 1 . .
H H10C 0.1077 0.5723 0.1526 0.029 Uiso calc R 1 . .
C C11 0.4151(4) 0.6892(2) 0.22498(11) 0.0140(5) Uani d . 1 . .
C C12 0.5839(5) 0.6744(2) 0.27098(12) 0.0209(6) Uani d . 1 . .
H H12 0.7234 0.6288 0.2645 0.025 Uiso calc R 1 . .
C C13 0.5517(5) 0.7252(2) 0.32603(13) 0.0274(7) Uani d . 1 . .
H H13 0.6682 0.7142 0.3572 0.033 Uiso calc R 1 . .
C C14 0.3500(6) 0.7918(2) 0.33561(12) 0.0286(7) Uani d . 1 . .
H H14 0.3293 0.8278 0.3731 0.034 Uiso calc R 1 . .
C C15 0.1767(5) 0.8063(2) 0.29041(12) 0.0241(6) Uani d . 1 . .
H H15 0.0367 0.8513 0.2973 0.029 Uiso calc R 1 . .
C C16 0.2089(5) 0.7550(2) 0.23542(12) 0.0188(6) Uani d . 1 . .
H H16 0.0901 0.7645 0.2047 0.023 Uiso calc R 1 . .

loop_
_atom_site_aniso_label
_atom_site_aniso_U_11
_atom_site_aniso_U_22
_atom_site_aniso_U_33
_atom_site_aniso_U_12
_atom_site_aniso_U_13
_atom_site_aniso_U_23
N1 0.0250(14) 0.0285(14) 0.0386(15) 0.0056(11) -0.0026(12) -0.0061(12)
P1 0.0106(3) 0.0145(3) 0.0129(3) 0.0007(3) 0.0000(3) -0.0009(3)
O1 0.0096(8) 0.0183(9) 0.0201(9) 0.0020(7) 0.0001(7) -0.0017(8)
S1 0.0143(3) 0.0184(3) 0.0151(3) -0.0012(3) 0.0012(3) -0.0026(3)
N2 0.0143(12) 0.0229(13) 0.0237(12) 0.0023(10) -0.0020(10) 0.0049(11)
N3 0.0218(12) 0.0199(12) 0.0246(13) 0.0038(10) -0.0054(10) 0.0001(10)
C4 0.0186(15) 0.0179(14) 0.0183(14) 0.0015(11) -0.0011(10) 0.0015(11)
C5 0.0134(12) 0.0208(13) 0.0162(12) 0.0009(12) 0.0018(11) 0.0037(10)
C6 0.0161(13) 0.0175(13) 0.0121(12) 0.0001(10) 0.0001(10) 0.0026(10)
C7 0.0170(15) 0.0212(14) 0.0256(15) -0.0049(11) 0.0051(11) -0.0060(11)
N8 0.0078(9) 0.0187(12) 0.0147(11) -0.0003(9) -0.0017(8) 0.0015(9)
C9 0.0124(12) 0.0156(13) 0.0178(14) 0.0028(10) 0.0008(11) 0.0018(11)
C10 0.0212(15) 0.0179(14) 0.0198(14) -0.0003(11) 0.0019(11) 0.0009(11)
C11 0.0129(12) 0.0150(12) 0.0140(12) -0.0050(10) 0.0005(9) 0.0031(10)
C12 0.0166(13) 0.0252(16) 0.0210(14) -0.0050(11) -0.0010(11) 0.0057(11)
C13 0.0269(14) 0.0375(18) 0.0179(14) -0.0116(13) -0.0060(13) 0.0064(13)
C14 0.0383(16) 0.0322(16) 0.0154(13) -0.0157(16) 0.0066(14) -0.0043(12)
C15 0.0246(15) 0.0219(14) 0.0258(14) -0.0052(14) 0.0090(12) -0.0020(12)
C16 0.0161(14) 0.0196(14) 0.0207(14) -0.0026(11) 0.0008(10) 0.0035(12)

loop_
_atom_type_symbol
_atom_type_description
_atom_type_scat_dispersion_real
_atom_type_scat_dispersion_imag
_atom_type_scat_source
C C 0.0033 0.0016 'International Tables Vol C Tables 4.2.6.8 and 6.1.1.4'
H H 0.0000 0.0000 'International Tables Vol C Tables 4.2.6.8 and 6.1.1.4'
N N 0.0061 0.0033 'International Tables Vol C Tables 4.2.6.8 and 6.1.1.4'
O O 0.0106 0.0060 'International Tables Vol C Tables 4.2.6.8 and 6.1.1.4'
P P 0.1023 0.0942 'International Tables Vol C Tables 4.2.6.8 and 6.1.1.4'
S S 0.1246 0.1234 'International Tables Vol C Tables 4.2.6.8 and 6.1.1.4'

loop_
_geom_angle_atom_site_label_1
_geom_angle_atom_site_label_2
_geom_angle_atom_site_label_3
_geom_angle_site_symmetry_1
_geom_angle_site_symmetry_3
_geom_angle
_geom_angle_publ_flag
O1 P1 N8 . . 113.50(11) ?
O1 P1 C6 . . 111.79(11) ?
N8 P1 C6 . . 105.54(11) ?
O1 P1 S1 . . 112.10(8) ?
N8 P1 S1 . . 105.68(8) ?
C6 P1 S1 . . 107.77(9) ?
C7 S1 P1 . . 100.74(9) ?
N1 N2 N3 . . 172.9(3) ?
N2 N3 C4 . . 115.0(2) ?
N3 C4 C5 . . 111.5(2) ?
N3 C4 H4A . . 109.3 ?
C5 C4 H4A . . 109.3 ?
N3 C4 H4B . . 109.3 ?
C5 C4 H4B . . 109.3 ?
H4A C4 H4B . . 108.0 ?
C4 C5 C6 . . 111.7(2) ?
C4 C5 H5A . . 109.3 ?
C6 C5 H5A . . 109.3 ?
C4 C5 H5B . . 109.3 ?
C6 C5 H5B . . 109.3 ?
H5A C5 H5B . . 108.0 ?
C5 C6 P1 . . 115.63(17) ?
C5 C6 H6A . . 108.4 ?
P1 C6 H6A . . 108.4 ?
C5 C6 H6B . . 108.4 ?
P1 C6 H6B . . 108.4 ?
H6A C6 H6B . . 107.4 ?
S1 C7 H7A . . 109.5 ?
S1 C7 H7B . . 109.5 ?
H7A C7 H7B . . 109.5 ?
S1 C7 H7C . . 109.5 ?
H7A C7 H7C . . 109.5 ?
H7B C7 H7C . . 109.5 ?
C9 N8 P1 . . 121.50(16) ?
C9 N8 H8 . . 112.2 ?
P1 N8 H8 . . 118.6 ?
N8 C9 C10 . . 109.4(2) ?
N8 C9 C11 . . 112.7(2) ?
C10 C9 C11 . . 111.3(2) ?
N8 C9 H9 . . 107.7 ?
C10 C9 H9 . . 107.7 ?
C11 C9 H9 . . 107.7 ?
C9 C10 H10A . . 109.5 ?
C9 C10 H10B . . 109.5 ?
H10A C10 H10B . . 109.5 ?
C9 C10 H10C . . 109.5 ?
H10A C10 H10C . . 109.5 ?
H10B C10 H10C . . 109.5 ?
C12 C11 C16 . . 118.9(2) ?
C12 C11 C9 . . 120.5(2) ?
C16 C11 C9 . . 120.6(2) ?
C13 C12 C11 . . 120.9(3) ?
C13 C12 H12 . . 119.6 ?
C11 C12 H12 . . 119.6 ?
C14 C13 C12 . . 119.9(3) ?
C14 C13 H13 . . 120.1 ?
C12 C13 H13 . . 120.1 ?
C13 C14 C15 . . 120.2(3) ?
C13 C14 H14 . . 119.9 ?
C15 C14 H14 . . 119.9 ?
C16 C15 C14 . . 119.8(3) ?
C16 C15 H15 . . 120.1 ?
C14 C15 H15 . . 120.1 ?
C15 C16 C11 . . 120.3(3) ?
C15 C16 H16 . . 119.8 ?
C11 C16 H16 . . 119.8 ?

loop_
_geom_bond_atom_site_label_1
_geom_bond_atom_site_label_2
_geom_bond_site_symmetry_2
_geom_bond_distance
_geom_bond_publ_flag
N1 N2 . 1.131(3) ?
P1 O1 . 1.4858(17) ?
P1 N8 . 1.641(2) ?
P1 C6 . 1.798(3) ?
P1 S1 . 2.0898(9) ?
S1 C7 . 1.811(3) ?
N2 N3 . 1.231(3) ?
N3 C4 . 1.488(3) ?
C4 C5 . 1.522(3) ?
C4 H4A . 0.9900 ?
C4 H4B . 0.9900 ?
C5 C6 . 1.535(4) ?
C5 H5A . 0.9900 ?
C5 H5B . 0.9900 ?
C6 H6A . 0.9900 ?
C6 H6B . 0.9900 ?
C7 H7A . 0.9800 ?
C7 H7B . 0.9800 ?
C7 H7C . 0.9800 ?
N8 C9 . 1.484(3) ?
N8 H8 . 0.8654 ?
C9 C10 . 1.517(4) ?
C9 C11 . 1.523(3) ?
C9 H9 . 1.0000 ?
C10 H10A . 0.9800 ?
C10 H10B . 0.9800 ?
C10 H10C . 0.9800 ?
C11 C12 . 1.390(3) ?
C11 C16 . 1.396(4) ?
C12 C13 . 1.383(4) ?
C12 H12 . 0.9500 ?
C13 C14 . 1.379(4) ?
C13 H13 . 0.9500 ?
C14 C15 . 1.392(4) ?
C14 H14 . 0.9500 ?
C15 C16 . 1.385(4) ?
C15 H15 . 0.9500 ?
C16 H16 . 0.9500 ?

loop_
_geom_torsion_atom_site_label_1
_geom_torsion_atom_site_label_2
_geom_torsion_atom_site_label_3
_geom_torsion_atom_site_label_4
_geom_torsion_site_symmetry_1
_geom_torsion_site_symmetry_2
_geom_torsion_site_symmetry_3
_geom_torsion_site_symmetry_4
_geom_torsion
_geom_torsion_publ_flag
O1 P1 S1 C7 . . . . 55.22(12) ?
N8 P1 S1 C7 . . . . 179.34(13) ?
C6 P1 S1 C7 . . . . -68.20(13) ?
N2 N3 C4 C5 . . . . 70.1(3) ?
N3 C4 C5 C6 . . . . -179.4(2) ?
C4 C5 C6 P1 . . . . -179.29(18) ?
O1 P1 C6 C5 . . . . -170.99(17) ?
N8 P1 C6 C5 . . . . 65.2(2) ?
S1 P1 C6 C5 . . . . -47.4(2) ?
O1 P1 N8 C9 . . . . 52.4(2) ?
C6 P1 N8 C9 . . . . 175.19(19) ?
S1 P1 N8 C9 . . . . -70.80(19) ?
P1 N8 C9 C10 . . . . -162.08(17) ?
P1 N8 C9 C11 . . . . 73.5(2) ?
N8 C9 C11 C12 . . . . -127.0(2) ?
C10 C9 C11 C12 . . . . 109.6(3) ?
N8 C9 C11 C16 . . . . 52.3(3) ?
C10 C9 C11 C16 . . . . -71.1(3) ?
C16 C11 C12 C13 . . . . -1.1(4) ?
C9 C11 C12 C13 . . . . 178.3(2) ?
C11 C12 C13 C14 . . . . -0.2(4) ?
C12 C13 C14 C15 . . . . 1.2(4) ?
C13 C14 C15 C16 . . . . -0.9(4) ?
C14 C15 C16 C11 . . . . -0.4(4) ?
C12 C11 C16 C15 . . . . 1.4(4) ?
C9 C11 C16 C15 . . . . -178.0(2) ?
